data_1575704
loop_
_publ_author_name
'Maryunina, Kseniya'
'Yamaguchi, Koyo'
'Inoue, Katsuya'
'Samsonenko, Arkady'
'Veber, Sergey'
'Smirnova, Kristina'
'Bogomyakov, Artem'
'Letyagin, Gleb'
'Romanenko, Galina'
'Morozov, Vitaly'

_publ_section_title
;
 Magnetic superexchange switching by the transformation of a trigonal
 bipyramid into a square pyramid in a Cu(II)-nitroxide complex.
;
_journal_issue 40
_journal_name_full 'Dalton transactions (Cambridge, England : 2003)'
_journal_page_first 15176
_journal_page_last 15187
_journal_paper_doi 10.1039/d5dt01274k
_journal_volume 54
_journal_year 2025
_chemical_formula_sum 'C32 H20 Cu2 F24 N3 O9'
_chemical_formula_weight 1173.59
_space_group_crystal_system monoclinic
_space_group_IT_number 15
_space_group_name_Hall '-C 2yc'
_space_group_name_H-M_alt 'C 1 2/c 1'
_atom_sites_solution_hydrogens geom
_audit_creation_method SHELXL-2019/3
_audit_update_record
;
2025-04-01 deposited with the CCDC.	2025-09-10 downloaded from the CCDC.
;
_cell_angle_alpha 90
_cell_angle_beta 120.5303(7)
_cell_angle_gamma 90
_cell_formula_units_Z 4
_cell_length_a 18.9957(4)
_cell_length_b 17.0370(4)
_cell_length_c 15.4227(4)
_cell_measurement_reflns_used 9935
_cell_measurement_temperature 150(2)
_cell_measurement_theta_max 67.26
_cell_measurement_theta_min 3.75
_cell_volume 4299.26(18)
_computing_cell_refinement 'Bruker SAINT'
_computing_data_collection 'Bruker APEX2'
_computing_data_reduction 'Bruker SAINT'
_computing_molecular_graphics 'Bruker SHELXTL'
_computing_publication_material 'Bruker SHELXTL'
_computing_structure_refinement 'SHELXL-2019/2 (Sheldrick, 2019)'
_computing_structure_solution 'SHELXS-97 (Sheldrick 2008)'
_diffrn_ambient_temperature 150(2)
_diffrn_measured_fraction_theta_full 0.985
_diffrn_measured_fraction_theta_max 0.985
_diffrn_measurement_device_type 'Bruker APEX-II CCD'
_diffrn_measurement_method '\f and \w scans'
_diffrn_radiation_type CuK\a
_diffrn_radiation_wavelength 1.54178
_diffrn_reflns_av_R_equivalents 0.0618
_diffrn_reflns_av_unetI/netI 0.0295
_diffrn_reflns_Laue_measured_fraction_full 0.985
_diffrn_reflns_Laue_measured_fraction_max 0.985
_diffrn_reflns_limit_h_max 22
_diffrn_reflns_limit_h_min -22
_diffrn_reflns_limit_k_max 20
_diffrn_reflns_limit_k_min -20
_diffrn_reflns_limit_l_max 18
_diffrn_reflns_limit_l_min -18
_diffrn_reflns_number 27833
_diffrn_reflns_point_group_measured_fraction_full 0.985
_diffrn_reflns_point_group_measured_fraction_max 0.985
_diffrn_reflns_theta_full 67.630
_diffrn_reflns_theta_max 67.630
_diffrn_reflns_theta_min 3.996
_exptl_absorpt_coefficient_mu 2.702
_exptl_absorpt_correction_T_max 0.6274
_exptl_absorpt_correction_T_min 0.4491
_exptl_absorpt_correction_type multi-scan
_exptl_crystal_colour black
_exptl_crystal_density_diffrn 1.813
_exptl_crystal_description prism
_exptl_crystal_F_000 2316
_exptl_crystal_size_max 0.23
_exptl_crystal_size_mid 0.035
_exptl_crystal_size_min 0.02
_refine_diff_density_max 0.483
_refine_diff_density_min -0.566
_refine_diff_density_rms 0.069
_refine_ls_extinction_method none
_refine_ls_goodness_of_fit_ref 1.147
_refine_ls_hydrogen_treatment constr
_refine_ls_matrix_type full
_refine_ls_number_parameters 379
_refine_ls_number_reflns 3838
_refine_ls_number_restraints 12
_refine_ls_restrained_S_all 1.162
_refine_ls_R_factor_all 0.0494
_refine_ls_R_factor_gt 0.0490
_refine_ls_shift/su_max 0.000
_refine_ls_shift/su_mean 0.000
_refine_ls_structure_factor_coef Fsqd
_refine_ls_weighting_details 'w=1/[\s^2^(Fo^2^)+(0.0507P)^2^+10.7835P] where P=(Fo^2^+2Fc^2^)/3'
_refine_ls_weighting_scheme calc
_refine_ls_wR_factor_gt 0.1267
_refine_ls_wR_factor_ref 0.1269
_reflns_Friedel_coverage 0.000
_reflns_number_gt 3789
_reflns_number_total 3838
_reflns_threshold_expression 'I > 2\s(I)'
_cod_data_source_file d5dt01274k2.cif
_cod_data_source_block c2c150
_cod_depositor_comments 'Adding full bibliography for 1575703--1575709.cif.'
_cod_original_sg_symbol_H-M 'C 2/c'
_cod_database_code 1575704
_shelx_shelxl_version_number 2019/3
_shelx_space_group_comment
; 
The symmetry employed for this shelxl refinement is uniquely defined 
by the following loop, which should always be used as a source of 
symmetry information in preference to the above space-group names. 
They are only intended as comments. 
;

loop_
_space_group_symop_operation_xyz
'x, y, z'
'-x, y, -z+1/2'
'x+1/2, y+1/2, z'
'-x+1/2, y+1/2, -z+1/2'
'-x, -y, -z'
'x, -y, z-1/2'
'-x+1/2, -y+1/2, -z'
'x+1/2, -y+1/2, z-1/2'

loop_
_atom_site_label
_atom_site_type_symbol
_atom_site_fract_x
_atom_site_fract_y
_atom_site_fract_z
_atom_site_U_iso_or_equiv
_atom_site_adp_type
_atom_site_occupancy
_atom_site_site_symmetry_order
_atom_site_calc_flag
_atom_site_refinement_flags_posn
_atom_site_refinement_flags_adp
_atom_site_refinement_flags_occupancy
_atom_site_disorder_assembly
_atom_site_disorder_group
Cu2 Cu 0.500000 0.39266(3) 0.250000 0.03275(18) Uani 1 2 d S T P . .
O3 O 0.49084(12) 0.32461(12) 0.13513(14) 0.0379(5) Uani 1 1 d . . . . .
C6 C 0.4382(2) 0.2716(3) -0.0246(3) 0.0592(10) Uani 1 1 d . . . . .
F7 F 0.48828(17) 0.3126(3) -0.04339(19) 0.1088(13) Uani 1 1 d . . . . .
F8 F 0.46953(19) 0.20147(19) 0.00708(19) 0.1012(11) Uani 1 1 d . . . . .
F9 F 0.36960(13) 0.26270(16) -0.11320(15) 0.0698(7) Uani 1 1 d . . . . .
C7 C 0.42563(17) 0.31389(17) 0.0542(2) 0.0365(6) Uani 1 1 d . . . . .
C8 C 0.34653(17) 0.33520(17) 0.0296(2) 0.0382(6) Uani 1 1 d . . . . .
H8A H 0.302030 0.324105 -0.035911 0.046 Uiso 1 1 calc R U . . .
C9 C 0.33202(16) 0.37170(16) 0.0979(2) 0.0342(6) Uani 1 1 d . . . . .
C10 C 0.24502(19) 0.3958(2) 0.0671(3) 0.0464(8) Uani 1 1 d . . . . .
F10 F 0.24012(13) 0.47325(14) 0.0702(2) 0.0748(7) Uani 1 1 d . . . . .
F11 F 0.18974(12) 0.37364(15) -0.02476(17) 0.0716(7) Uani 1 1 d . . . . .
F12 F 0.22389(13) 0.3673(2) 0.1299(2) 0.0980(11) Uani 1 1 d . . . . .
O4 O 0.38279(11) 0.39064(12) 0.18817(15) 0.0364(4) Uani 1 1 d . . . . .
Cu1 Cu 0.77363(5) 0.74126(5) 0.52667(7) 0.0368(2) Uani 0.5 1 d . . P . .
O1 O 0.8128(9) 0.8398(5) 0.5043(10) 0.035(2) Uani 0.53(3) 1 d . . P A 1
O2 O 0.7910(10) 0.6872(4) 0.4285(11) 0.039(2) Uani 0.53(3) 1 d . . P A 1
O1A O 0.7775(9) 0.8538(4) 0.4636(11) 0.030(2) Uani 0.47(3) 1 d . . P A 2
O2A O 0.7547(9) 0.7021(5) 0.3874(10) 0.030(2) Uani 0.47(3) 1 d . . P A 2
C1 C 0.8523(2) 0.93949(17) 0.4301(2) 0.0411(7) Uani 1 1 d . . . . .
F1 F 0.7945(7) 0.9877(7) 0.3779(10) 0.141(7) Uani 0.5 1 d . . P B 1
F2 F 0.9087(5) 0.9433(5) 0.3989(7) 0.072(2) Uani 0.5 1 d . U P B 1
F3 F 0.8963(7) 0.9673(7) 0.5206(7) 0.066(3) Uani 0.5 1 d . . P B 1
F1A F 0.7903(7) 0.9871(5) 0.4088(9) 0.086(3) Uani 0.5 1 d . . P B 2
F2A F 0.8702(5) 0.9535(5) 0.3635(6) 0.070(2) Uani 0.5 1 d . U P B 2
F3A F 0.9077(7) 0.9602(8) 0.5193(7) 0.090(4) Uani 0.5 1 d . . P B 2
C2 C 0.82343(18) 0.85536(17) 0.4281(2) 0.0370(6) Uani 1 1 d . . . . .
C3 C 0.82980(17) 0.80059(17) 0.3667(2) 0.0350(6) Uani 1 1 d . . . . .
H3A H 0.851428 0.815950 0.325603 0.042 Uiso 1 1 calc R U . . .
C4 C 0.80539(18) 0.72388(18) 0.3636(2) 0.0390(6) Uani 1 1 d . . . . .
C5 C 0.81786(19) 0.66400(18) 0.2991(2) 0.0415(7) Uani 1 1 d . . . . .
F4 F 0.83434(18) 0.69676(14) 0.23363(18) 0.0746(7) Uani 1 1 d . . . . .
F5 F 0.87753(15) 0.61543(14) 0.35581(18) 0.0727(7) Uani 1 1 d . . . . .
F6 F 0.75186(14) 0.62061(13) 0.24606(18) 0.0667(6) Uani 1 1 d . . . . .
O1R O 0.6333(13) 0.7866(16) 0.3655(16) 0.055(4) Uani 0.25 1 d . . P C 1
N2R N 0.5613(15) 0.8070(6) 0.300(2) 0.034(3) Uani 0.5 1 d . . P C 1
O10R O 0.3772(13) 0.7724(16) 0.1203(19) 0.055(4) Uani 0.25 1 d . . P C 2
N9R N 0.4279(14) 0.8028(7) 0.179(2) 0.034(3) Uani 0.5 1 d . . P C 2
C3R C 0.54755(19) 0.88922(17) 0.2833(2) 0.0410(7) Uani 1 1 d . . . . .
C4R C 0.5834(3) 0.9378(2) 0.3772(3) 0.0649(11) Uani 1 1 d . . . . .
H4RA H 0.571261 0.993377 0.359179 0.097 Uiso 1 1 calc R U . . .
H4RB H 0.559550 0.921794 0.417880 0.097 Uiso 1 1 calc R U . . .
H4RC H 0.642701 0.930177 0.416062 0.097 Uiso 1 1 calc R U . . .
C5R C 0.5894(2) 0.9074(2) 0.2227(3) 0.0592(9) Uani 1 1 d . . . . .
H5RA H 0.583906 0.963510 0.206304 0.089 Uiso 1 1 calc R U . . .
H5RB H 0.647502 0.893755 0.262749 0.089 Uiso 1 1 calc R U . . .
H5RC H 0.563610 0.876691 0.160356 0.089 Uiso 1 1 calc R U . . .
C6R C 0.500000 0.7622(2) 0.250000 0.0400(10) Uani 1 2 d S T P . .
C7R C 0.500000 0.6758(2) 0.250000 0.0336(8) Uani 1 2 d S T P C .
C8R C 0.56744(17) 0.63357(17) 0.2627(2) 0.0355(6) Uani 1 1 d . . . . .
H8RA H 0.614746 0.660214 0.272069 0.043 Uiso 1 1 calc R U . C .
C9R C 0.56478(17) 0.55332(16) 0.2615(2) 0.0332(6) Uani 1 1 d . . . . .
H9RA H 0.610774 0.525163 0.269191 0.040 Uiso 1 1 calc R U . . .
N10R N 0.500000 0.51252(18) 0.250000 0.0297(6) Uani 1 2 d S T P . .

loop_
_atom_site_aniso_label
_atom_site_aniso_U_11
_atom_site_aniso_U_22
_atom_site_aniso_U_33
_atom_site_aniso_U_23
_atom_site_aniso_U_13
_atom_site_aniso_U_12
Cu2 0.0232(3) 0.0320(3) 0.0334(3) 0.000 0.0073(2) 0.000
O3 0.0314(10) 0.0446(11) 0.0300(10) -0.0035(8) 0.0099(8) 0.0027(8)
C6 0.0430(18) 0.090(3) 0.0336(17) -0.0135(17) 0.0113(15) 0.0016(19)
F7 0.0733(16) 0.215(4) 0.0483(13) -0.0400(18) 0.0384(13) -0.048(2)
F8 0.105(2) 0.110(2) 0.0586(14) -0.0214(14) 0.0199(14) 0.0584(19)
F9 0.0522(12) 0.0990(18) 0.0379(10) -0.0252(11) 0.0081(9) -0.0007(11)
C7 0.0349(14) 0.0380(15) 0.0291(14) 0.0001(11) 0.0108(12) -0.0008(12)
C8 0.0324(14) 0.0397(15) 0.0298(14) 0.0013(12) 0.0066(12) -0.0022(12)
C9 0.0267(13) 0.0286(13) 0.0383(15) 0.0070(11) 0.0099(12) -0.0024(10)
C10 0.0289(15) 0.056(2) 0.0444(17) 0.0016(14) 0.0111(13) -0.0007(13)
F10 0.0443(11) 0.0639(14) 0.0922(17) -0.0092(12) 0.0172(11) 0.0193(10)
F11 0.0296(10) 0.0957(17) 0.0581(13) -0.0172(12) -0.0007(9) 0.0039(10)
F12 0.0356(11) 0.177(3) 0.0807(17) 0.0445(19) 0.0288(12) 0.0031(15)
O4 0.0256(9) 0.0402(11) 0.0344(10) -0.0040(8) 0.0087(8) -0.0014(8)
Cu1 0.0542(7) 0.0251(5) 0.0469(6) -0.0091(4) 0.0372(5) -0.0105(4)
O1 0.046(5) 0.029(2) 0.037(4) -0.003(3) 0.025(4) -0.006(3)
O2 0.052(6) 0.028(2) 0.049(5) -0.008(3) 0.033(5) -0.004(3)
O1A 0.038(5) 0.021(2) 0.036(5) -0.001(2) 0.022(4) -0.004(3)
O2A 0.034(5) 0.025(3) 0.035(4) -0.007(3) 0.019(4) -0.007(3)
C1 0.0542(18) 0.0334(15) 0.0390(16) -0.0003(12) 0.0262(15) -0.0055(13)
F1 0.080(7) 0.069(6) 0.142(9) 0.065(6) -0.041(6) -0.014(4)
F2 0.098(5) 0.051(4) 0.103(6) -0.019(4) 0.076(4) -0.031(4)
F3 0.129(8) 0.040(4) 0.049(5) -0.019(3) 0.060(6) -0.034(4)
F1A 0.088(6) 0.032(4) 0.150(9) -0.009(4) 0.068(7) 0.011(3)
F2A 0.130(7) 0.048(3) 0.068(4) -0.001(3) 0.077(4) -0.020(4)
F3A 0.071(4) 0.061(6) 0.064(6) 0.009(4) -0.020(4) -0.036(4)
C2 0.0396(15) 0.0347(15) 0.0409(15) -0.0065(12) 0.0236(13) -0.0078(12)
C3 0.0383(14) 0.0364(15) 0.0337(14) -0.0009(11) 0.0208(12) -0.0026(12)
C4 0.0417(15) 0.0405(16) 0.0428(16) -0.0111(13) 0.0273(14) -0.0083(13)
C5 0.0435(16) 0.0410(16) 0.0429(16) -0.0105(13) 0.0242(14) -0.0021(13)
F4 0.125(2) 0.0629(13) 0.0733(15) -0.0197(11) 0.0780(16) -0.0145(13)
F5 0.0655(14) 0.0742(15) 0.0667(14) -0.0072(12) 0.0251(12) 0.0277(12)
F6 0.0620(13) 0.0627(13) 0.0659(13) -0.0358(11) 0.0257(11) -0.0152(10)
O1R 0.033(5) 0.038(8) 0.059(6) -0.012(4) -0.003(5) -0.004(4)
N2R 0.038(5) 0.0306(15) 0.016(9) -0.001(2) 0.002(6) 0.008(3)
O10R 0.033(5) 0.038(8) 0.059(6) -0.012(4) -0.003(5) -0.004(4)
N9R 0.038(5) 0.0306(15) 0.016(9) -0.001(2) 0.002(6) 0.008(3)
C3R 0.0434(18) 0.0295(14) 0.0410(16) -0.0015(12) 0.0148(14) -0.0031(12)
C4R 0.063(2) 0.0439(19) 0.053(2) -0.0156(16) 0.0040(18) 0.0069(17)
C5R 0.058(2) 0.052(2) 0.067(2) 0.0066(18) 0.0315(19) -0.0033(17)
C6R 0.054(3) 0.034(2) 0.035(2) 0.000 0.025(2) 0.000
C7R 0.039(2) 0.0318(19) 0.0282(18) 0.000 0.0159(17) 0.000
C8R 0.0356(14) 0.0339(14) 0.0377(15) -0.0014(11) 0.0191(12) -0.0052(11)
C9R 0.0316(13) 0.0324(14) 0.0350(14) 0.0003(11) 0.0166(12) 0.0007(11)
N10R 0.0300(15) 0.0277(15) 0.0287(15) 0.000 0.0129(13) 0.000

loop_
_atom_type_symbol
_atom_type_description
_atom_type_scat_dispersion_real
_atom_type_scat_dispersion_imag
_atom_type_scat_source
C C 0.0181 0.0091 'International Tables Vol C Tables 4.2.6.8 and 6.1.1.4'
H H 0.0000 0.0000 'International Tables Vol C Tables 4.2.6.8 and 6.1.1.4'
N N 0.0311 0.0180 'International Tables Vol C Tables 4.2.6.8 and 6.1.1.4'
O O 0.0492 0.0322 'International Tables Vol C Tables 4.2.6.8 and 6.1.1.4'
F F 0.0727 0.0534 'International Tables Vol C Tables 4.2.6.8 and 6.1.1.4'
Cu Cu -1.9646 0.5888 'International Tables Vol C Tables 4.2.6.8 and 6.1.1.4'

loop_
_geom_angle_atom_site_label_1
_geom_angle_atom_site_label_2
_geom_angle_atom_site_label_3
_geom_angle
_geom_angle_site_symmetry_1
_geom_angle_site_symmetry_3
_geom_angle_publ_flag
O4 Cu2 O4 177.95(12) . 2_655 ?
O4 Cu2 N10R 91.02(6) . . ?
O4 Cu2 N10R 91.02(6) 2_655 . ?
O4 Cu2 O3 89.26(8) . 2_655 ?
O4 Cu2 O3 89.58(8) 2_655 2_655 ?
N10R Cu2 O3 124.45(6) . 2_655 ?
O4 Cu2 O3 89.58(8) . . ?
O4 Cu2 O3 89.26(8) 2_655 . ?
N10R Cu2 O3 124.45(6) . . ?
O3 Cu2 O3 111.09(12) 2_655 . ?
C7 O3 Cu2 123.58(19) . . ?
F8 C6 F7 108.8(4) . . ?
F8 C6 F9 107.4(3) . . ?
F7 C6 F9 105.8(3) . . ?
F8 C6 C7 110.9(3) . . ?
F7 C6 C7 110.1(3) . . ?
F9 C6 C7 113.6(3) . . ?
O3 C7 C8 128.2(3) . . ?
O3 C7 C6 112.7(3) . . ?
C8 C7 C6 119.1(3) . . ?
C9 C8 C7 121.2(3) . . ?
O4 C9 C8 128.6(3) . . ?
O4 C9 C10 111.9(3) . . ?
C8 C9 C10 119.6(3) . . ?
F12 C10 F11 108.1(3) . . ?
F12 C10 F10 106.7(3) . . ?
F11 C10 F10 106.9(3) . . ?
F12 C10 C9 111.0(3) . . ?
F11 C10 C9 113.7(3) . . ?
F10 C10 C9 110.0(3) . . ?
C9 O4 Cu2 126.23(19) . . ?
Cu1 Cu1 O10R 164.4(5) 7_666 8_566 ?
Cu1 Cu1 O1R 176.2(11) 7_666 7_666 ?
Cu1 Cu1 O2A 88.0(5) 7_666 7_666 ?
O1R Cu1 O2A 89.0(14) 7_666 7_666 ?
Cu1 Cu1 O1A 92.3(5) 7_666 7_666 ?
O1R Cu1 O1A 90.2(7) 7_666 7_666 ?
Cu1 Cu1 O1 81.2(5) 7_666 . ?
O1R Cu1 O1 96.3(7) 7_666 . ?
Cu1 Cu1 O2 86.0(6) 7_666 . ?
O1R Cu1 O2 97.0(14) 7_666 . ?
O1 Cu1 O2 92.2(2) . . ?
Cu1 Cu1 O1 72.4(5) 7_666 7_666 ?
O1R Cu1 O1 110.2(6) 7_666 7_666 ?
O1 Cu1 O1 153.53(9) . 7_666 ?
O2 Cu1 O1 86.0(3) . 7_666 ?
Cu1 Cu1 O2 68.3(5) 7_666 7_666 ?
O1R Cu1 O2 108.7(14) 7_666 7_666 ?
O1 Cu1 O2 84.1(3) . 7_666 ?
O2 Cu1 O2 154.27(10) . 7_666 ?
O1 Cu1 O2 86.1(4) 7_666 7_666 ?
Cu1 Cu1 O2A 66.4(4) 7_666 . ?
O10R Cu1 O2A 109.6(15) 8_566 . ?
O2A Cu1 O2A 154.43(10) 7_666 . ?
O1A Cu1 O2A 88.9(4) 7_666 . ?
Cu1 Cu1 O1A 63.0(4) 7_666 . ?
O10R Cu1 O1A 101.8(6) 8_566 . ?
O2A Cu1 O1A 87.1(3) 7_666 . ?
O1A Cu1 O1A 155.31(13) 7_666 . ?
O2A Cu1 O1A 81.4(4) . . ?
C2 O1 Cu1 125.5(4) . . ?
C2 O1 Cu1 113.8(6) . 7_666 ?
Cu1 O1 Cu1 26.47(9) . 7_666 ?
C4 O2 Cu1 123.4(4) . . ?
C4 O2 Cu1 111.0(7) . 7_666 ?
Cu1 O2 Cu1 25.73(10) . 7_666 ?
C2 O1A Cu1 123.0(4) . 7_666 ?
C2 O1A Cu1 114.1(7) . . ?
Cu1 O1A Cu1 24.69(13) 7_666 . ?
C4 O2A Cu1 125.5(4) . 7_666 ?
C4 O2A Cu1 116.7(6) . . ?
Cu1 O2A Cu1 25.57(10) 7_666 . ?
F2A C1 F3A 114.0(7) . . ?
F1 C1 F3 108.8(9) . . ?
F2A C1 F1A 104.9(7) . . ?
F3A C1 F1A 103.8(8) . . ?
F1 C1 F2 108.6(8) . . ?
F3 C1 F2 99.6(6) . . ?
F2A C1 C2 113.8(5) . . ?
F1 C1 C2 114.0(6) . . ?
F3A C1 C2 111.6(6) . . ?
F3 C1 C2 113.1(5) . . ?
F1A C1 C2 107.7(6) . . ?
F2 C1 C2 111.8(4) . . ?
O1A C2 C3 127.9(4) . . ?
O1 C2 C3 125.7(4) . . ?
O1A C2 C1 109.6(3) . . ?
O1 C2 C1 112.7(3) . . ?
C3 C2 C1 119.5(3) . . ?
C2 C3 C4 121.3(3) . . ?
O2A C4 C3 124.6(4) . . ?
O2 C4 C3 128.2(3) . . ?
O2A C4 C5 113.0(3) . . ?
O2 C4 C5 109.8(3) . . ?
C3 C4 C5 119.6(3) . . ?
F5 C5 F6 106.6(3) . . ?
F5 C5 F4 108.4(3) . . ?
F6 C5 F4 106.3(3) . . ?
F5 C5 C4 110.8(3) . . ?
F6 C5 C4 111.4(2) . . ?
F4 C5 C4 113.0(3) . . ?
N2R O1R Cu1 169(3) . 7_666 ?
O1R N2R C6R 127.1(11) . . ?
O1R N2R C3R 116(2) . . ?
C6R N2R C3R 116.9(15) . . ?
O10R N9R C6R 121.2(14) . . ?
C6R N9R C3R 100.6(13) . 2_655 ?
N2R C3R C4R 114.6(12) . . ?
N2R C3R C5R 101.9(9) . . ?
C4R C3R C5R 110.8(3) . . ?
N2R C3R C3R 99.4(11) . 2_655 ?
C4R C3R C3R 116.3(3) . 2_655 ?
C5R C3R C3R 112.5(3) . 2_655 ?
N2R C3R N9R 10(2) . 2_655 ?
C4R C3R N9R 105.1(11) . 2_655 ?
C5R C3R N9R 105.3(8) . 2_655 ?
C3R C3R N9R 105.8(9) 2_655 2_655 ?
N2R C6R N2R 106.4(11) . 2_655 ?
N2R C6R N9R 10.3(14) . 2_655 ?
N2R C6R N9R 113.7(5) 2_655 2_655 ?
N9R C6R N9R 121.8(9) 2_655 . ?
N2R C6R C7R 126.8(5) . . ?
N2R C6R C7R 126.8(5) 2_655 . ?
N9R C6R C7R 119.1(4) 2_655 . ?
N9R C6R C7R 119.1(4) . . ?
C8R C7R C8R 117.8(4) . 2_655 ?
C8R C7R C6R 121.10(18) . . ?
C8R C7R C6R 121.10(18) 2_655 . ?
C9R C8R C7R 119.3(3) . . ?
N10R C9R C8R 122.9(3) . . ?
C9R N10R C9R 117.7(3) . 2_655 ?
C9R N10R Cu2 121.14(16) . . ?
C9R N10R Cu2 121.14(16) 2_655 . ?

loop_
_geom_bond_atom_site_label_1
_geom_bond_atom_site_label_2
_geom_bond_distance
_geom_bond_site_symmetry_2
_geom_bond_publ_flag
Cu2 O4 1.9263(19) . ?
Cu2 O4 1.9263(19) 2_655 ?
Cu2 N10R 2.042(3) . ?
Cu2 O3 2.049(2) 2_655 ?
Cu2 O3 2.049(2) . ?
O3 C7 1.247(3) . ?
C6 F8 1.313(5) . ?
C6 F7 1.325(5) . ?
C6 F9 1.335(4) . ?
C6 C7 1.532(5) . ?
C7 C8 1.398(4) . ?
C8 C9 1.367(4) . ?
C9 O4 1.268(3) . ?
C9 C10 1.526(4) . ?
C10 F12 1.315(4) . ?
C10 F11 1.320(4) . ?
C10 F10 1.325(4) . ?
Cu1 Cu1 0.9060(17) 7_666 ?
Cu1 O10R 1.768(19) 8_566 ?
Cu1 O1R 1.768(18) 7_666 ?
Cu1 O2A 1.924(5) 7_666 ?
Cu1 O1A 1.932(5) 7_666 ?
Cu1 O1 1.937(6) . ?
Cu1 O2 1.938(5) . ?
Cu1 O1 2.009(7) 7_666 ?
Cu1 O2 2.082(8) 7_666 ?
Cu1 O2A 2.098(8) . ?
Cu1 O1A 2.167(9) . ?
O1 C2 1.317(8) . ?
O2 C4 1.320(8) . ?
O1A C2 1.245(6) . ?
O2A C4 1.249(6) . ?
C1 F2A 1.259(8) . ?
C1 F1 1.276(10) . ?
C1 F3A 1.286(10) . ?
C1 F3 1.298(9) . ?
C1 F1A 1.326(9) . ?
C1 F2 1.382(9) . ?
C1 C2 1.529(4) . ?
C2 C3 1.378(4) . ?
C3 C4 1.379(4) . ?
C4 C5 1.525(4) . ?
C5 F5 1.314(4) . ?
C5 F6 1.321(4) . ?
C5 F4 1.323(4) . ?
O1R N2R 1.27(3) . ?
N2R C6R 1.27(3) . ?
N2R C3R 1.425(8) . ?
O10R N9R 1.07(3) . ?
N9R C6R 1.42(3) . ?
N9R C3R 1.563(8) 2_655 ?
C3R C4R 1.498(5) . ?
C3R C5R 1.536(5) . ?
C3R C3R 1.560(6) 2_655 ?
C6R C7R 1.472(6) . ?
C7R C8R 1.394(4) . ?
C7R C8R 1.394(4) 2_655 ?
C8R C9R 1.368(4) . ?
C9R N10R 1.344(3) . ?
